data_7063472
loop_
_publ_author_name
'Uvarova, Marina A.'
'Shmelev, Maxim A.'
'Bekker, Olga B.'
'Lutsenko, Irina A.'
'Nefedov, Sergey E.'
'Eremenko, Igor L.'

_publ_section_title
;
 Targeted design of heterotrimetallic 1-D coordination polymers based on
 functionalized metallocenes featuring antibacterial activity
;
_journal_issue 40
_journal_name_full 'New Journal of Chemistry'
_journal_page_first 17391
_journal_page_last 17395
_journal_paper_doi 10.1039/D4NJ03598D
_journal_volume 48
_journal_year 2024
_chemical_formula_moiety 'C54 H43 Fe Mn4 Ni2 O26 P2'
_chemical_formula_sum 'C54 H43 Fe Mn4 Ni2 O26 P2'
_chemical_formula_weight 1562.85
_space_group_crystal_system triclinic
_space_group_IT_number 2
_space_group_name_Hall '-P 1'
_space_group_name_H-M_alt 'P -1'
_atom_sites_solution_hydrogens mixed
_audit_creation_date 2024-03-12
_audit_creation_method
;
Olex2 1.5
(compiled 2024.02.16 svn.r378c4104 for OlexSys, GUI svn.r6928)
;
_audit_update_record
;
2024-09-16 deposited with the CCDC.	2024-09-24 downloaded from the CCDC.
;
_cell_angle_alpha 68.836(6)
_cell_angle_beta 78.965(7)
_cell_angle_gamma 70.326(6)
_cell_formula_units_Z 1
_cell_length_a 11.261(4)
_cell_length_b 12.185(5)
_cell_length_c 12.516(5)
_cell_measurement_reflns_used 1183
_cell_measurement_temperature 150(2)
_cell_measurement_theta_max 29.27
_cell_measurement_theta_min 2.35
_cell_volume 1503.3(10)
_computing_data_collection 'APEX 3 Bruker AXS Inc.'
_computing_molecular_graphics 'Olex2 1.5 (Dolomanov et al., 2009)'
_computing_publication_material 'Olex2 1.5 (Dolomanov et al., 2009)'
_computing_structure_refinement 'SHELXL 2018/3 (Sheldrick, 2015)'
_computing_structure_solution 'SHELXT 2018 (Sheldrick, 2015)'
_diffrn_ambient_temperature 150.15
_diffrn_measured_fraction_theta_full 0.983
_diffrn_measured_fraction_theta_max 0.943
_diffrn_measurement_device_type 'Bruker APEX-II CCD'
_diffrn_measurement_method '\f and \w scans'
_diffrn_radiation_type MoK\a
_diffrn_radiation_wavelength 0.71073
_diffrn_reflns_av_R_equivalents 0.0660
_diffrn_reflns_av_unetI/netI 0.1481
_diffrn_reflns_Laue_measured_fraction_full 0.983
_diffrn_reflns_Laue_measured_fraction_max 0.943
_diffrn_reflns_limit_h_max 15
_diffrn_reflns_limit_h_min -13
_diffrn_reflns_limit_k_max 17
_diffrn_reflns_limit_k_min -17
_diffrn_reflns_limit_l_max 17
_diffrn_reflns_limit_l_min -17
_diffrn_reflns_number 14252
_diffrn_reflns_point_group_measured_fraction_full 0.983
_diffrn_reflns_point_group_measured_fraction_max 0.943
_diffrn_reflns_theta_full 25.242
_diffrn_reflns_theta_max 29.995
_diffrn_reflns_theta_min 2.261
_exptl_absorpt_coefficient_mu 1.798
_exptl_absorpt_correction_T_max 0.657
_exptl_absorpt_correction_T_min 0.598
_exptl_absorpt_correction_type multi-scan
_exptl_absorpt_process_details sadabs
_exptl_crystal_colour yellow-green
_exptl_crystal_density_diffrn 1.726
_exptl_crystal_description prizm
_exptl_crystal_F_000 787
_exptl_crystal_size_max 0.24
_exptl_crystal_size_mid 0.22
_exptl_crystal_size_min 0.2
_refine_diff_density_max 1.025
_refine_diff_density_min -0.753
_refine_diff_density_rms 0.140
_refine_ls_extinction_method none
_refine_ls_goodness_of_fit_ref 0.960
_refine_ls_hydrogen_treatment constr
_refine_ls_matrix_type full
_refine_ls_number_parameters 447
_refine_ls_number_reflns 8268
_refine_ls_number_restraints 0
_refine_ls_restrained_S_all 0.960
_refine_ls_R_factor_all 0.1456
_refine_ls_R_factor_gt 0.0687
_refine_ls_shift/su_max 0.000
_refine_ls_shift/su_mean 0.000
_refine_ls_structure_factor_coef Fsqd
_refine_ls_weighting_details 'w=1/[\s^2^(Fo^2^)+(0.0710P)^2^] where P=(Fo^2^+2Fc^2^)/3'
_refine_ls_weighting_scheme calc
_refine_ls_wR_factor_gt 0.1427
_refine_ls_wR_factor_ref 0.1771
_reflns_Friedel_coverage 0.000
_reflns_number_gt 4245
_reflns_number_total 8268
_reflns_threshold_expression 'I > 2\s(I)'
_cod_data_source_file d4nj03598d2.cif
_cod_data_source_block nimnfe
_cod_depositor_comments 'Adding full bibliography for 7063470--7063473.cif.'
_cod_original_cell_volume 1503.2(10)
_cod_database_code 7063472
_shelx_shelxl_version_number 2018/3
_shelx_space_group_comment
;
The symmetry employed for this shelxl refinement is uniquely defined
by the following loop, which should always be used as a source of
symmetry information in preference to the above space-group names.
They are only intended as comments.
;
_shelx_estimated_absorpt_t_max 0.715
_shelx_estimated_absorpt_t_min 0.672
_olex2_refinement_description
;
1. Fixed Uiso
 At 1.2 times of:
  All C(H) groups, {H21,H21A,H21B} of C21, All C(H,H) groups
 At 1.5 times of:
  {H22A,H22B,H22C} of C22, {H20A,H20B,H20C} of C20
2. Uiso/Uaniso restraints and constraints
Uanis(C24A) = Uanis(C25)
3. Others
 Fixed Sof: Fe1(0.5) O7(0.5) O7A(0.5) H21(0.5) H21A(0.5) H21B(0.5) H25(0.5)
 C23(0.5) C24(0.5) H24(0.5) C26(0.5) H26(0.5) C27(0.5) H27(0.5) H25A(0.5)
 C23A(0.5) C24A(0.5) H24A(0.5) C26A(0.5) H26A(0.5) C27A(0.5) H27A(0.5)
4.a Riding coordinates:
 C25(H25), C24(H24), C26(H26), C27(H27,H25A), C24A(H24A), C26A(H26A), C27A(H27A)
4.b Ternary CH refined with riding coordinates:
 C3(H3), C4(H4), C5(H5), C6(H6), C12(H12), C13(H13), C14(H14), C15(H15)
4.c Secondary CH2 refined with riding coordinates:
 C19(H19A,H19B), C21(H21A,H21B)
4.d Aromatic/amide H refined with riding coordinates:
 C21(H21)
4.e Idealised Me refined as rotating group:
 C20(H20A,H20B,H20C), C22(H22A,H22B,H22C)
;
_olex2_submission_special_instructions 'No special instructions were received'

loop_
_space_group_symop_operation_xyz
'x, y, z'
'-x, -y, -z'

loop_
_atom_site_label
_atom_site_type_symbol
_atom_site_fract_x
_atom_site_fract_y
_atom_site_fract_z
_atom_site_U_iso_or_equiv
_atom_site_adp_type
_atom_site_occupancy
_atom_site_site_symmetry_order
_atom_site_calc_flag
_atom_site_refinement_flags_posn
_atom_site_refinement_flags_adp
_atom_site_refinement_flags_occupancy
_atom_site_disorder_assembly
_atom_site_disorder_group
Ni1 Ni 0.51282(7) 0.05382(6) 0.07139(5) 0.01908(17) Uani 1 1 d . . . . .
Mn1 Mn 0.09977(8) -0.13762(8) 0.30412(7) 0.0275(2) Uani 1 1 d . . . . .
Mn2 Mn 0.17179(8) 0.45858(7) -0.21050(7) 0.0277(2) Uani 1 1 d . . . . .
Fe1 Fe 0.47375(15) 0.04873(13) 0.50459(13) 0.0240(4) Uani 0.5 1 d . . P A .
P1 P 0.55339(18) 0.20517(17) 0.25242(17) 0.0463(5) Uani 1 1 d . . . . .
O1 O 0.3403(4) 0.0407(4) 0.1331(3) 0.0314(9) Uani 1 1 d . . . . .
O2 O 0.6828(4) 0.0482(3) -0.0122(3) 0.0288(9) Uani 1 1 d . . . . .
O3 O 0.4416(4) 0.2077(3) -0.0515(3) 0.0302(9) Uani 1 1 d . . . . .
O4 O 0.5872(4) -0.1177(3) 0.1701(3) 0.0299(9) Uani 1 1 d . . . . .
O5 O 0.5232(4) 0.1447(3) 0.1838(3) 0.0332(10) Uani 1 1 d . . . . .
O6 O 0.6606(6) 0.2679(4) 0.1957(4) 0.0708(19) Uani 1 1 d . . . . .
O7 O 0.4616(7) 0.3463(7) 0.2319(6) 0.0283(18) Uani 0.5 1 d . . P A 1
O7A O 0.4299(7) 0.2762(6) 0.3231(6) 0.0287(18) Uani 0.5 1 d . . P A 2
O8 O 0.3583(5) -0.3071(5) 0.3066(5) 0.0747(18) Uani 1 1 d . . . . .
O9 O -0.0204(5) -0.3373(4) 0.4067(4) 0.0547(13) Uani 1 1 d . . . . .
O10 O 0.1163(5) -0.1387(5) 0.5369(4) 0.0581(14) Uani 1 1 d . . . . .
O11 O -0.0473(5) 0.6811(4) -0.2829(5) 0.0635(15) Uani 1 1 d . . . . .
O12 O 0.1535(5) 0.4760(5) 0.0219(4) 0.0612(15) Uani 1 1 d . . . . .
O13 O 0.0153(5) 0.2891(5) -0.1205(4) 0.0611(15) Uani 1 1 d . . . . .
C1 C 0.2792(5) -0.0048(5) 0.0943(5) 0.0247(12) Uani 1 1 d . . . . .
C2 C 0.1481(5) -0.0050(5) 0.1475(5) 0.0258(12) Uani 1 1 d . . . . .
C3 C 0.0755(6) 0.0565(5) 0.2260(5) 0.0290(13) Uani 1 1 d . . . . .
H3 H 0.103603 0.108201 0.256636 0.035 Uiso 1 1 calc R U . . .
C4 C -0.0446(6) 0.0353(5) 0.2517(5) 0.0342(14) Uani 1 1 d . . . . .
H4 H -0.116469 0.070292 0.302072 0.041 Uiso 1 1 calc R U . . .
C5 C -0.0460(6) -0.0404(5) 0.1866(5) 0.0334(14) Uani 1 1 d . . . . .
H5 H -0.119300 -0.068347 0.184600 0.040 Uiso 1 1 calc R U . . .
C6 C 0.0735(6) -0.0667(5) 0.1240(5) 0.0290(13) Uani 1 1 d . . . . .
H6 H 0.098936 -0.115457 0.069617 0.035 Uiso 1 1 calc R U . . .
C7 C 0.2566(7) -0.2419(6) 0.3052(6) 0.0453(17) Uani 1 1 d . . . . .
C8 C 0.0285(6) -0.2605(6) 0.3661(5) 0.0360(15) Uani 1 1 d . . . . .
C9 C 0.1100(6) -0.1363(5) 0.4450(6) 0.0375(15) Uani 1 1 d . . . . .
C10 C 0.4060(5) 0.2104(4) -0.1430(4) 0.0236(12) Uani 1 1 d . . . . .
C11 C 0.3562(5) 0.3340(5) -0.2278(4) 0.0248(12) Uani 1 1 d . . . . .
C12 C 0.3677(5) 0.4471(5) -0.2304(5) 0.0272(13) Uani 1 1 d . . . . .
H12 H 0.413345 0.457421 -0.175224 0.033 Uiso 1 1 calc R U . . .
C13 C 0.3080(6) 0.5420(5) -0.3247(5) 0.0336(14) Uani 1 1 d . . . . .
H13 H 0.304479 0.630618 -0.348038 0.040 Uiso 1 1 calc R U . . .
C14 C 0.2572(6) 0.4892(5) -0.3833(5) 0.0360(15) Uani 1 1 d . . . . .
H14 H 0.211730 0.534030 -0.455029 0.043 Uiso 1 1 calc R U . . .
C15 C 0.2887(6) 0.3598(5) -0.3247(5) 0.0318(14) Uani 1 1 d . . . . .
H15 H 0.268193 0.297953 -0.347475 0.038 Uiso 1 1 calc R U . . .
C16 C 0.0395(7) 0.5929(6) -0.2530(6) 0.0439(17) Uani 1 1 d . . . . .
C17 C 0.1588(6) 0.4710(6) -0.0700(6) 0.0396(16) Uani 1 1 d . . . . .
C18 C 0.0752(6) 0.3562(5) -0.1566(5) 0.0361(15) Uani 1 1 d . . . . .
C19 C 0.7256(8) 0.2628(6) 0.0864(7) 0.057(2) Uani 1 1 d . . . . .
H19A H 0.742181 0.179262 0.082228 0.069 Uiso 1 1 calc R U . . .
H19B H 0.808240 0.277753 0.079784 0.069 Uiso 1 1 calc R U . . .
C20 C 0.6528(8) 0.3542(6) -0.0113(6) 0.0524(19) Uani 1 1 d . . . . .
H20A H 0.705756 0.355459 -0.083439 0.079 Uiso 1 1 calc R U . . .
H20B H 0.626983 0.435900 -0.002507 0.079 Uiso 1 1 calc R U . . .
H20C H 0.577508 0.331646 -0.012697 0.079 Uiso 1 1 calc R U . . .
C21 C 0.3322(7) 0.3713(6) 0.2485(6) 0.055(2) Uani 1 1 d . . . . .
H21 H 0.291206 0.343703 0.207904 0.066 Uiso 0.5 1 calc R U P A 1
H21A H 0.282280 0.334092 0.222230 0.066 Uiso 0.5 1 calc R U P A 2
H21B H 0.369988 0.425317 0.180811 0.066 Uiso 0.5 1 calc R U P A 2
C22 C 0.2535(8) 0.4398(6) 0.3273(7) 0.058(2) Uani 1 1 d . . . . .
H22A H 0.169132 0.428097 0.342779 0.087 Uiso 1 1 calc R U . . .
H22B H 0.245914 0.527594 0.291264 0.087 Uiso 1 1 calc R U . . .
H22C H 0.293515 0.408728 0.399604 0.087 Uiso 1 1 calc R U . . .
C25 C 0.6640(7) -0.0301(7) 0.5625(6) 0.0423(15) Uani 1 1 d . . . . .
H25 H 0.702917 -0.108170 0.616491 0.051 Uiso 0.5 1 d R U P B 1
C23 C 0.5892(12) 0.1408(12) 0.3834(11) 0.026(3) Uani 0.5 1 d . . P A 1
C24 C 0.6546(14) 0.0115(17) 0.4329(13) 0.037(3) Uani 0.5 1 d . . P A 1
H24 H 0.687481 -0.043720 0.388527 0.044 Uiso 0.5 1 d R U P A 1
C26 C 0.5927(14) 0.0897(13) 0.5834(10) 0.043(4) Uani 0.5 1 d . . P A 1
H26 H 0.571863 0.100074 0.657887 0.052 Uiso 0.5 1 d R U P A 1
C27 C 0.5490(11) 0.1886(11) 0.4788(10) 0.030(3) Uani 0.5 1 d . . P A 1
H27 H 0.501771 0.272251 0.472794 0.036 Uiso 0.5 1 d R U P A 1
H25A H 0.668431 -0.054709 0.644404 0.036 Uiso 0.5 1 d R U P A 2
C23A C 0.6164(14) 0.0752(15) 0.3886(11) 0.023(3) Uani 0.5 1 d . . P A 2
C24A C 0.6032(13) 0.0797(14) 0.5034(12) 0.0423(15) Uani 0.5 1 d . . P A 2
H24A H 0.603743 0.151800 0.517718 0.051 Uiso 0.5 1 d R U P A 2
C26A C 0.7214(11) -0.1185(10) 0.5021(9) 0.028(3) Uani 0.5 1 d . . P A 2
H26A H 0.770702 -0.202865 0.531150 0.034 Uiso 0.5 1 d R U P A 2
C27A C 0.6874(12) -0.0478(11) 0.3894(11) 0.032(3) Uani 0.5 1 d . . P A 2
H27A H 0.707600 -0.075970 0.323866 0.038 Uiso 0.5 1 d R U P A 2

loop_
_atom_site_aniso_label
_atom_site_aniso_U_11
_atom_site_aniso_U_22
_atom_site_aniso_U_33
_atom_site_aniso_U_23
_atom_site_aniso_U_13
_atom_site_aniso_U_12
Ni1 0.0236(4) 0.0181(3) 0.0159(3) -0.0042(2) -0.0002(3) -0.0086(3)
Mn1 0.0264(5) 0.0307(5) 0.0243(5) -0.0065(4) 0.0014(4) -0.0112(4)
Mn2 0.0282(5) 0.0241(4) 0.0319(5) -0.0098(4) -0.0034(4) -0.0075(4)
Fe1 0.0251(10) 0.0271(8) 0.0201(8) -0.0030(7) -0.0012(7) -0.0133(7)
P1 0.0452(12) 0.0497(10) 0.0533(11) -0.0369(9) -0.0211(9) 0.0062(9)
O1 0.031(2) 0.039(2) 0.029(2) -0.0143(18) 0.0042(18) -0.0164(19)
O2 0.025(2) 0.032(2) 0.032(2) -0.0133(17) 0.0033(17) -0.0114(18)
O3 0.042(3) 0.027(2) 0.021(2) -0.0021(16) -0.0084(18) -0.0118(18)
O4 0.039(3) 0.0212(19) 0.028(2) -0.0064(16) -0.0037(18) -0.0080(17)
O5 0.056(3) 0.031(2) 0.0195(19) -0.0084(16) -0.0065(19) -0.019(2)
O6 0.148(6) 0.052(3) 0.038(3) 0.007(2) -0.040(3) -0.067(4)
O7 0.028(5) 0.026(4) 0.029(4) -0.007(3) 0.000(4) -0.011(4)
O7A 0.034(5) 0.023(4) 0.026(4) -0.011(3) -0.005(4) 0.001(3)
O8 0.035(3) 0.062(3) 0.086(4) 0.000(3) 0.007(3) 0.005(3)
O9 0.063(4) 0.050(3) 0.055(3) -0.001(2) -0.009(3) -0.038(3)
O10 0.094(4) 0.058(3) 0.028(3) -0.011(2) -0.011(3) -0.030(3)
O11 0.038(3) 0.035(3) 0.100(4) -0.015(3) -0.014(3) 0.008(2)
O12 0.052(3) 0.111(5) 0.042(3) -0.045(3) 0.008(3) -0.035(3)
O13 0.073(4) 0.057(3) 0.071(4) -0.028(3) 0.019(3) -0.047(3)
C1 0.022(3) 0.020(3) 0.030(3) -0.005(2) -0.001(2) -0.007(2)
C2 0.028(3) 0.023(3) 0.027(3) -0.007(2) -0.001(2) -0.011(2)
C3 0.030(4) 0.028(3) 0.026(3) -0.009(2) -0.004(2) -0.003(3)
C4 0.033(4) 0.036(3) 0.028(3) -0.009(3) -0.001(3) -0.006(3)
C5 0.031(4) 0.032(3) 0.034(3) -0.006(3) -0.006(3) -0.007(3)
C6 0.031(4) 0.035(3) 0.023(3) -0.006(2) -0.005(2) -0.014(3)
C7 0.036(4) 0.048(4) 0.039(4) 0.001(3) 0.005(3) -0.017(3)
C8 0.040(4) 0.037(3) 0.026(3) -0.005(3) -0.006(3) -0.008(3)
C9 0.041(4) 0.034(3) 0.035(4) -0.005(3) 0.000(3) -0.017(3)
C10 0.023(3) 0.018(2) 0.024(3) -0.003(2) -0.001(2) -0.004(2)
C11 0.033(3) 0.023(3) 0.018(3) -0.005(2) 0.003(2) -0.012(2)
C12 0.025(3) 0.026(3) 0.030(3) -0.008(2) 0.002(2) -0.012(2)
C13 0.040(4) 0.021(3) 0.033(3) -0.002(2) -0.001(3) -0.010(3)
C14 0.046(4) 0.033(3) 0.022(3) 0.000(2) -0.011(3) -0.008(3)
C15 0.042(4) 0.026(3) 0.029(3) -0.012(2) -0.001(3) -0.010(3)
C16 0.038(4) 0.039(4) 0.058(4) -0.014(3) -0.003(3) -0.017(3)
C17 0.030(4) 0.047(4) 0.048(4) -0.021(3) 0.002(3) -0.015(3)
C18 0.042(4) 0.031(3) 0.039(4) -0.013(3) -0.006(3) -0.011(3)
C19 0.071(6) 0.040(4) 0.069(5) 0.000(4) -0.035(5) -0.029(4)
C20 0.071(6) 0.046(4) 0.041(4) -0.004(3) -0.009(4) -0.028(4)
C21 0.052(5) 0.040(4) 0.043(4) -0.003(3) -0.005(4) 0.011(4)
C22 0.061(6) 0.042(4) 0.065(5) -0.020(4) -0.008(4) -0.003(4)
C25 0.041(4) 0.055(4) 0.040(3) -0.005(3) -0.004(3) -0.035(3)
C23 0.024(7) 0.017(6) 0.029(7) 0.000(5) 0.007(5) -0.008(6)
C24 0.026(9) 0.048(10) 0.031(8) -0.005(7) 0.006(6) -0.018(7)
C26 0.065(10) 0.068(9) 0.023(6) -0.017(6) 0.008(6) -0.054(8)
C27 0.022(7) 0.044(7) 0.034(6) -0.013(5) -0.002(5) -0.022(5)
C23A 0.028(9) 0.028(7) 0.016(6) -0.003(6) -0.006(5) -0.015(7)
C24A 0.041(4) 0.055(4) 0.040(3) -0.005(3) -0.004(3) -0.035(3)
C26A 0.025(7) 0.027(6) 0.028(6) 0.002(5) -0.009(5) -0.011(5)
C27A 0.033(8) 0.031(6) 0.028(6) -0.001(5) 0.008(6) -0.020(6)

loop_
_atom_type_symbol
_atom_type_description
_atom_type_scat_dispersion_real
_atom_type_scat_dispersion_imag
_atom_type_scat_source
C C 0.0033 0.0016 'International Tables Vol C Tables 4.2.6.8 and 6.1.1.4'
H H 0.0000 0.0000 'International Tables Vol C Tables 4.2.6.8 and 6.1.1.4'
Fe Fe 0.3463 0.8444 'International Tables Vol C Tables 4.2.6.8 and 6.1.1.4'
Mn Mn 0.3368 0.7283 'International Tables Vol C Tables 4.2.6.8 and 6.1.1.4'
Ni Ni 0.3393 1.1124 'International Tables Vol C Tables 4.2.6.8 and 6.1.1.4'
O O 0.0106 0.0060 'International Tables Vol C Tables 4.2.6.8 and 6.1.1.4'
P P 0.1023 0.0942 'International Tables Vol C Tables 4.2.6.8 and 6.1.1.4'

loop_
_geom_angle_atom_site_label_1
_geom_angle_atom_site_label_2
_geom_angle_atom_site_label_3
_geom_angle
_geom_angle_site_symmetry_1
_geom_angle_site_symmetry_3
_geom_angle_publ_flag
O1 Ni1 Ni1 83.29(11) . 2_655 ?
O1 Ni1 O2 167.76(15) . . ?
O1 Ni1 O4 90.11(17) . . ?
O1 Ni1 O5 94.42(16) . . ?
O2 Ni1 Ni1 84.49(11) . 2_655 ?
O2 Ni1 O5 97.82(16) . . ?
O3 Ni1 Ni1 83.79(12) . 2_655 ?
O3 Ni1 O1 90.71(17) . . ?
O3 Ni1 O2 88.54(16) . . ?
O3 Ni1 O4 167.82(15) . . ?
O3 Ni1 O5 94.38(15) . . ?
O4 Ni1 Ni1 84.24(11) . 2_655 ?
O4 Ni1 O2 88.09(16) . . ?
O4 Ni1 O5 97.67(15) . . ?
O5 Ni1 Ni1 177.03(13) . 2_655 ?
C3 Mn1 C2 38.41(19) . . ?
C4 Mn1 C2 64.8(2) . . ?
C4 Mn1 C3 38.5(2) . . ?
C4 Mn1 C5 39.2(2) . . ?
C5 Mn1 C2 64.5(2) . . ?
C5 Mn1 C3 64.6(2) . . ?
C6 Mn1 C2 38.8(2) . . ?
C6 Mn1 C3 64.9(2) . . ?
C6 Mn1 C4 65.4(2) . . ?
C6 Mn1 C5 38.6(2) . . ?
C7 Mn1 C2 92.1(2) . . ?
C7 Mn1 C3 118.6(3) . . ?
C7 Mn1 C4 156.1(3) . . ?
C7 Mn1 C5 137.4(3) . . ?
C7 Mn1 C6 101.0(3) . . ?
C7 Mn1 C8 92.7(3) . . ?
C7 Mn1 C9 90.8(3) . . ?
C8 Mn1 C2 145.7(2) . . ?
C8 Mn1 C3 148.3(3) . . ?
C8 Mn1 C4 109.8(3) . . ?
C8 Mn1 C5 89.7(3) . . ?
C8 Mn1 C6 107.0(2) . . ?
C8 Mn1 C9 90.2(3) . . ?
C9 Mn1 C2 123.7(2) . . ?
C9 Mn1 C3 93.6(2) . . ?
C9 Mn1 C4 96.9(3) . . ?
C9 Mn1 C5 131.7(3) . . ?
C9 Mn1 C6 158.4(2) . . ?
C11 Mn2 C15 38.9(2) . . ?
C12 Mn2 C11 38.60(19) . . ?
C12 Mn2 C13 38.4(2) . . ?
C12 Mn2 C14 64.7(2) . . ?
C12 Mn2 C15 64.5(2) . . ?
C13 Mn2 C11 64.9(2) . . ?
C13 Mn2 C14 38.8(2) . . ?
C13 Mn2 C15 64.7(2) . . ?
C14 Mn2 C11 65.3(2) . . ?
C14 Mn2 C15 38.7(2) . . ?
C16 Mn2 C11 157.1(3) . . ?
C16 Mn2 C12 128.3(2) . . ?
C16 Mn2 C13 94.7(3) . . ?
C16 Mn2 C14 92.4(3) . . ?
C16 Mn2 C15 124.2(3) . . ?
C16 Mn2 C17 91.8(3) . . ?
C16 Mn2 C18 93.5(3) . . ?
C17 Mn2 C11 105.1(3) . . ?
C17 Mn2 C12 90.2(3) . . ?
C17 Mn2 C13 111.9(3) . . ?
C17 Mn2 C14 150.6(3) . . ?
C17 Mn2 C15 143.6(3) . . ?
C17 Mn2 C18 89.6(3) . . ?
C18 Mn2 C11 101.8(2) . . ?
C18 Mn2 C12 138.2(3) . . ?
C18 Mn2 C13 156.7(2) . . ?
C18 Mn2 C14 119.1(3) . . ?
C18 Mn2 C15 92.8(2) . . ?
Fe1 Fe1 C25 81.9(3) 2_656 2_656 ?
Fe1 Fe1 C23 96.7(4) 2_656 . ?
Fe1 Fe1 C24 85.2(6) 2_656 2_656 ?
Fe1 Fe1 C24 59.8(5) 2_656 . ?
Fe1 Fe1 C27 127.9(4) 2_656 . ?
Fe1 Fe1 C23A 70.2(5) 2_656 2_656 ?
Fe1 Fe1 C23A 75.9(5) 2_656 . ?
Fe1 Fe1 C24A 51.5(4) 2_656 2_656 ?
Fe1 Fe1 C24A 94.1(6) 2_656 . ?
Fe1 Fe1 C26A 119.9(4) 2_656 2_656 ?
Fe1 Fe1 C27A 111.3(4) 2_656 2_656 ?
C25 Fe1 C23 113.6(4) 2_656 . ?
C25 Fe1 C24 120.5(5) 2_656 . ?
C25 Fe1 C27 135.1(4) 2_656 . ?
C25 Fe1 C23A 64.3(4) 2_656 2_656 ?
C25 Fe1 C24A 36.9(4) 2_656 2_656 ?
C25 Fe1 C26A 41.3(4) 2_656 2_656 ?
C25 Fe1 C27A 66.3(4) 2_656 2_656 ?
C23 Fe1 C24A 129.3(5) . 2_656 ?
C23 Fe1 C26A 119.6(5) . 2_656 ?
C24 Fe1 C25 47.2(5) 2_656 2_656 ?
C24 Fe1 C23 41.4(5) . . ?
C24 Fe1 C23 160.4(6) 2_656 . ?
C24 Fe1 C24 145.0(3) 2_656 . ?
C24 Fe1 C27 145.7(7) 2_656 . ?
C24 Fe1 C27 68.7(6) . . ?
C24 Fe1 C23A 127.1(5) . 2_656 ?
C24 Fe1 C23A 23.1(5) 2_656 2_656 ?
C24 Fe1 C24A 40.2(6) 2_656 2_656 ?
C24 Fe1 C24A 107.6(6) . 2_656 ?
C24 Fe1 C26A 153.6(5) . 2_656 ?
C24 Fe1 C26A 45.4(6) 2_656 2_656 ?
C24 Fe1 C27A 29.2(6) 2_656 2_656 ?
C24 Fe1 C27A 165.2(6) . 2_656 ?
C27 Fe1 C23 41.2(5) . . ?
C27 Fe1 C24A 168.9(5) . 2_656 ?
C27 Fe1 C26A 109.7(5) . 2_656 ?
C23A Fe1 C27A 171.4(6) . 2_656 ?
C24A Fe1 C23A 45.7(6) . . ?
C24A Fe1 C27A 135.5(7) . 2_656 ?
O5 P1 O6 114.6(3) . . ?
O5 P1 O7 112.5(3) . . ?
O5 P1 O7A 114.7(3) . . ?
O5 P1 C23 124.9(5) . . ?
O5 P1 C23A 105.0(4) . . ?
O6 P1 O7 84.4(3) . . ?
O6 P1 O7A 118.5(4) . . ?
O6 P1 C23 101.8(5) . . ?
O6 P1 C23A 106.5(4) . . ?
O7A P1 C23A 93.8(5) . . ?
C23 P1 O7 110.8(5) . . ?
C1 O1 Ni1 124.0(3) . . ?
C1 O2 Ni1 122.3(4) 2_655 . ?
C10 O3 Ni1 123.5(3) . . ?
C10 O4 Ni1 122.4(4) 2_655 . ?
P1 O5 Ni1 169.8(3) . . ?
C19 O6 P1 122.1(4) . . ?
C21 O7 P1 121.0(6) . . ?
C21 O7A P1 113.8(5) . . ?
O1 C1 C2 117.9(5) . . ?
O2 C1 O1 125.9(5) 2_655 . ?
O2 C1 C2 116.2(5) 2_655 . ?
C1 C2 Mn1 126.1(4) . . ?
C3 C2 Mn1 70.6(3) . . ?
C3 C2 C1 127.3(5) . . ?
C3 C2 C6 108.1(5) . . ?
C6 C2 Mn1 70.1(3) . . ?
C6 C2 C1 124.6(5) . . ?
Mn1 C3 H3 125.5 . . ?
C2 C3 Mn1 71.0(3) . . ?
C2 C3 H3 125.5 . . ?
C2 C3 C4 108.9(5) . . ?
C4 C3 Mn1 70.7(3) . . ?
C4 C3 H3 125.5 . . ?
Mn1 C4 H4 126.5 . . ?
C3 C4 Mn1 70.8(3) . . ?
C3 C4 H4 126.5 . . ?
C3 C4 C5 107.0(5) . . ?
C5 C4 Mn1 70.4(3) . . ?
C5 C4 H4 126.5 . . ?
Mn1 C5 H5 125.8 . . ?
C4 C5 Mn1 70.4(4) . . ?
C4 C5 H5 125.8 . . ?
C6 C5 Mn1 70.5(3) . . ?
C6 C5 C4 108.4(5) . . ?
C6 C5 H5 125.8 . . ?
Mn1 C6 H6 126.2 . . ?
C2 C6 Mn1 71.1(3) . . ?
C2 C6 H6 126.2 . . ?
C5 C6 Mn1 70.9(3) . . ?
C5 C6 C2 107.6(5) . . ?
C5 C6 H6 126.2 . . ?
O8 C7 Mn1 178.4(7) . . ?
O9 C8 Mn1 178.1(6) . . ?
O10 C9 Mn1 178.1(5) . . ?
O3 C10 C11 116.7(4) . . ?
O4 C10 O3 126.0(5) 2_655 . ?
O4 C10 C11 117.2(5) 2_655 . ?
C10 C11 Mn2 124.7(4) . . ?
C12 C11 Mn2 70.3(3) . . ?
C12 C11 C10 127.2(5) . . ?
C12 C11 C15 107.1(5) . . ?
C15 C11 Mn2 71.2(3) . . ?
C15 C11 C10 125.7(5) . . ?
Mn2 C12 H12 125.3 . . ?
C11 C12 Mn2 71.1(3) . . ?
C11 C12 H12 125.3 . . ?
C13 C12 Mn2 71.1(3) . . ?
C13 C12 C11 109.3(5) . . ?
C13 C12 H12 125.3 . . ?
Mn2 C13 H13 126.0 . . ?
C12 C13 Mn2 70.5(3) . . ?
C12 C13 H13 126.0 . . ?
C12 C13 C14 108.0(5) . . ?
C14 C13 Mn2 70.7(3) . . ?
C14 C13 H13 126.0 . . ?
Mn2 C14 H14 126.1 . . ?
C13 C14 Mn2 70.5(3) . . ?
C13 C14 H14 126.1 . . ?
C13 C14 C15 107.7(5) . . ?
C15 C14 Mn2 71.3(3) . . ?
C15 C14 H14 126.1 . . ?
Mn2 C15 H15 126.1 . . ?
C11 C15 Mn2 69.9(3) . . ?
C11 C15 H15 126.1 . . ?
C14 C15 Mn2 70.0(3) . . ?
C14 C15 C11 107.9(5) . . ?
C14 C15 H15 126.1 . . ?
O11 C16 Mn2 178.8(7) . . ?
O12 C17 Mn2 178.0(6) . . ?
O13 C18 Mn2 178.6(7) . . ?
O6 C19 H19A 109.1 . . ?
O6 C19 H19B 109.1 . . ?
O6 C19 C20 112.6(7) . . ?
H19A C19 H19B 107.8 . . ?
C20 C19 H19A 109.1 . . ?
C20 C19 H19B 109.1 . . ?
C19 C20 H20A 109.5 . . ?
C19 C20 H20B 109.5 . . ?
C19 C20 H20C 109.5 . . ?
H20A C20 H20B 109.5 . . ?
H20A C20 H20C 109.5 . . ?
H20B C20 H20C 109.5 . . ?
O7 C21 H21 118.5 . . ?
O7 C21 C22 122.9(8) . . ?
O7A C21 H21A 111.4 . . ?
O7A C21 H21B 111.4 . . ?
O7A C21 C22 101.8(6) . . ?
H21A C21 H21B 109.3 . . ?
C22 C21 H21 118.5 . . ?
C22 C21 H21A 111.4 . . ?
C22 C21 H21B 111.4 . . ?
C21 C22 H22A 109.5 . . ?
C21 C22 H22B 109.5 . . ?
C21 C22 H22C 109.5 . . ?
H22A C22 H22B 109.5 . . ?
H22A C22 H22C 109.5 . . ?
H22B C22 H22C 109.5 . . ?
Fe1 C25 Fe1 32.17(13) 2_656 . ?
Fe1 C25 H25 108.3 2_656 . ?
Fe1 C25 H25 130.9 . . ?
Fe1 C25 H25A 115.3 . . ?
Fe1 C25 H25A 121.8 2_656 . ?
C24 C25 Fe1 63.7(6) . . ?
C24 C25 Fe1 57.9(6) . 2_656 ?
C24 C25 H25 132.2 . . ?
C26 C25 Fe1 98.0(6) . 2_656 ?
C26 C25 Fe1 65.9(6) . . ?
C26 C25 H25 129.0 . . ?
C26 C25 C24 98.8(9) . . ?
C24A C25 Fe1 47.7(6) . . ?
C24A C25 H25A 122.4 . . ?
C24A C25 C26A 117.3(9) . . ?
C26A C25 Fe1 101.8(6) . . ?
C26A C25 H25A 120.2 . . ?
Fe1 C23 Fe1 27.90(18) . 2_656 ?
P1 C23 Fe1 119.9(8) . . ?
P1 C23 Fe1 117.1(7) . 2_656 ?
C24 C23 Fe1 68.3(7) . . ?
C24 C23 Fe1 44.1(7) . 2_656 ?
C24 C23 P1 124.3(11) . . ?
C27 C23 Fe1 92.0(7) . 2_656 ?
C27 C23 Fe1 69.0(6) . . ?
C27 C23 P1 129.4(10) . . ?
C27 C23 C24 105.6(11) . . ?
Fe1 C24 Fe1 35.0(3) 2_656 . ?
Fe1 C24 H24 123.2 . . ?
Fe1 C24 H24 92.5 2_656 . ?
C25 C24 Fe1 74.9(6) . 2_656 ?
C25 C24 Fe1 73.9(6) . . ?
C25 C24 H24 122.9 . . ?
C23 C24 Fe1 101.0(11) . 2_656 ?
C23 C24 Fe1 70.3(8) . . ?
C23 C24 C25 114.1(12) . . ?
C23 C24 H24 123.0 . . ?
Fe1 C26 H26 123.2 . . ?
C25 C26 Fe1 72.9(5) . . ?
C25 C26 H26 124.5 . . ?
C27 C26 Fe1 68.2(7) . . ?
C27 C26 C25 112.8(9) . . ?
C27 C26 H26 122.5 . . ?
Fe1 C27 H27 125.9 . . ?
C23 C27 Fe1 69.8(6) . . ?
C23 C27 C26 108.7(11) . . ?
C23 C27 H27 124.9 . . ?
C26 C27 Fe1 70.6(6) . . ?
C26 C27 H27 126.5 . . ?
Fe1 C23A Fe1 33.9(2) . 2_656 ?
P1 C23A Fe1 125.8(7) . 2_656 ?
P1 C23A Fe1 109.5(8) . . ?
C24A C23A Fe1 53.9(6) . . ?
C24A C23A P1 128.4(12) . . ?
C24A C23A C27A 108.5(14) . . ?
C27A C23A Fe1 102.8(9) . . ?
C27A C23A P1 123.1(9) . . ?
Fe1 C24A Fe1 34.4(3) . 2_656 ?
Fe1 C24A H24A 122.7 . . ?
Fe1 C24A H24A 156.6 2_656 . ?
C25 C24A Fe1 96.2(8) . . ?
C25 C24A Fe1 69.2(7) . 2_656 ?
C25 C24A C23A 104.2(13) . . ?
C25 C24A H24A 122.5 . . ?
C23A C24A Fe1 80.4(8) . . ?
C23A C24A H24A 121.3 . . ?
Fe1 C26A H26A 127.9 2_656 . ?
C25 C26A Fe1 66.8(5) . 2_656 ?
C25 C26A H26A 128.9 . . ?
C27A C26A C25 101.7(9) . . ?
C27A C26A H26A 129.4 . . ?
Fe1 C27A H27A 124.5 2_656 . ?
C23A C27A H27A 125.3 . . ?
C26A C27A C23A 108.3(12) . . ?
C26A C27A H27A 126.4 . . ?

loop_
_geom_bond_atom_site_label_1
_geom_bond_atom_site_label_2
_geom_bond_distance
_geom_bond_site_symmetry_2
_geom_bond_publ_flag
Ni1 Ni1 2.6723(15) 2_655 ?
Ni1 O1 1.985(4) . ?
Ni1 O2 1.990(4) . ?
Ni1 O3 1.975(4) . ?
Ni1 O4 1.987(4) . ?
Ni1 O5 2.120(4) . ?
Mn1 C2 2.156(5) . ?
Mn1 C3 2.150(6) . ?
Mn1 C4 2.149(6) . ?
Mn1 C5 2.149(6) . ?
Mn1 C6 2.143(6) . ?
Mn1 C7 1.794(7) . ?
Mn1 C8 1.794(7) . ?
Mn1 C9 1.795(7) . ?
Mn2 C11 2.146(6) . ?
Mn2 C12 2.135(6) . ?
Mn2 C13 2.143(6) . ?
Mn2 C14 2.146(6) . ?
Mn2 C15 2.163(5) . ?
Mn2 C16 1.793(7) . ?
Mn2 C17 1.793(7) . ?
Mn2 C18 1.794(6) . ?
Fe1 Fe1 1.172(3) 2_656 ?
Fe1 C25 2.010(7) 2_656 ?
Fe1 C23 2.061(12) . ?
Fe1 C24 1.763(14) 2_656 ?
Fe1 C24 2.033(15) . ?
Fe1 C27 2.049(11) . ?
Fe1 C23A 2.038(13) 2_656 ?
Fe1 C23A 1.978(13) . ?
Fe1 C24A 2.066(13) 2_656 ?
Fe1 C24A 1.620(12) . ?
Fe1 C26A 2.078(12) 2_656 ?
Fe1 C27A 2.034(12) 2_656 ?
P1 O5 1.461(4) . ?
P1 O6 1.565(6) . ?
P1 O7 1.636(8) . ?
P1 O7A 1.655(7) . ?
P1 C23 1.605(13) . ?
P1 C23A 1.917(16) . ?
O1 C1 1.264(6) . ?
O2 C1 1.261(6) 2_655 ?
O3 C10 1.270(6) . ?
O4 C10 1.267(6) 2_655 ?
O6 C19 1.435(10) . ?
O7 C21 1.375(10) . ?
O7A C21 1.476(10) . ?
O8 C7 1.152(8) . ?
O9 C8 1.154(7) . ?
O10 C9 1.155(7) . ?
O11 C16 1.180(8) . ?
O12 C17 1.163(7) . ?
O13 C18 1.147(7) . ?
C1 C2 1.499(7) . ?
C2 C3 1.416(7) . ?
C2 C6 1.428(8) . ?
C3 H3 1.0000 . ?
C3 C4 1.417(8) . ?
C4 H4 1.0000 . ?
C4 C5 1.441(8) . ?
C5 H5 1.0000 . ?
C5 C6 1.420(8) . ?
C6 H6 1.0000 . ?
C10 C11 1.488(7) . ?
C11 C12 1.415(7) . ?
C11 C15 1.436(8) . ?
C12 H12 1.0000 . ?
C12 C13 1.406(8) . ?
C13 H13 1.0000 . ?
C13 C14 1.425(8) . ?
C14 H14 1.0000 . ?
C14 C15 1.428(8) . ?
C15 H15 1.0000 . ?
C19 H19A 0.9900 . ?
C19 H19B 0.9900 . ?
C19 C20 1.481(9) . ?
C20 H20A 0.9800 . ?
C20 H20B 0.9800 . ?
C20 H20C 0.9800 . ?
C21 H21 0.9500 . ?
C21 H21A 0.9900 . ?
C21 H21B 0.9900 . ?
C21 C22 1.488(9) . ?
C22 H22A 0.9800 . ?
C22 H22B 0.9800 . ?
C22 H22C 0.9800 . ?
C25 H25 0.9600 . ?
C25 C24 1.529(16) . ?
C25 C26 1.500(15) . ?
C25 H25A 0.9645 . ?
C25 C24A 1.292(16) . ?
C25 C26A 1.443(13) . ?
C23 C24 1.448(18) . ?
C23 C27 1.445(17) . ?
C24 H24 0.9599 . ?
C26 H26 0.9598 . ?
C26 C27 1.455(18) . ?
C27 H27 0.9601 . ?
C23A C24A 1.436(19) . ?
C23A C27A 1.438(19) . ?
C24A H24A 0.9598 . ?
C26A H26A 0.9598 . ?
C26A C27A 1.409(16) . ?
C27A H27A 0.9600 . ?

loop_
_geom_torsion_atom_site_label_1
_geom_torsion_atom_site_label_2
_geom_torsion_atom_site_label_3
_geom_torsion_atom_site_label_4
_geom_torsion
_geom_torsion_site_symmetry_1
_geom_torsion_site_symmetry_2
_geom_torsion_site_symmetry_3
_geom_torsion_site_symmetry_4
_geom_torsion_publ_flag
Ni1 O1 C1 O2 0.1(8) . . . 2_655 ?
Ni1 O1 C1 C2 -178.2(3) . . . . ?
Ni1 O3 C10 O4 -1.5(8) . . . 2_655 ?
Ni1 O3 C10 C11 -179.2(3) . . . . ?
Mn1 C2 C3 C4 -60.9(4) . . . . ?
Mn1 C2 C6 C5 61.9(4) . . . . ?
Mn1 C3 C4 C5 -61.5(4) . . . . ?
Mn1 C4 C5 C6 -60.5(4) . . . . ?
Mn1 C5 C6 C2 -62.0(4) . . . . ?
Mn2 C11 C12 C13 -61.2(4) . . . . ?
Mn2 C11 C15 C14 59.9(4) . . . . ?
Mn2 C12 C13 C14 -61.1(4) . . . . ?
Mn2 C13 C14 C15 -62.0(4) . . . . ?
Mn2 C14 C15 C11 -59.9(4) . . . . ?
Fe1 Fe1 C24A C25 -37.7(8) 2_656 . . . ?
Fe1 Fe1 C24A C23A 65.7(9) 2_656 . . . ?
Fe1 C25 C24 Fe1 36.4(2) 2_656 . . . ?
Fe1 C25 C24 Fe1 -36.4(2) . . . 2_656 ?
Fe1 C25 C24 C23 95.5(12) 2_656 . . . ?
Fe1 C25 C24 C23 59.1(10) . . . . ?
Fe1 C25 C26 Fe1 -2.6(3) 2_656 . . . ?
Fe1 C25 C26 C27 -59.2(9) 2_656 . . . ?
Fe1 C25 C26 C27 -56.6(8) . . . . ?
Fe1 C25 C24A Fe1 -21.7(5) . . . 2_656 ?
Fe1 C25 C24A Fe1 21.7(5) 2_656 . . . ?
Fe1 C25 C24A C23A -81.6(10) . . . . ?
Fe1 C25 C24A C23A -59.9(8) 2_656 . . . ?
Fe1 C25 C26A Fe1 -12.0(3) . . . 2_656 ?
Fe1 C25 C26A C27A 48.0(8) . . . . ?
Fe1 C25 C26A C27A 60.0(7) 2_656 . . . ?
Fe1 C23 C24 Fe1 17.1(5) . . . 2_656 ?
Fe1 C23 C24 Fe1 -17.1(5) 2_656 . . . ?
Fe1 C23 C24 C25 -61.1(9) . . . . ?
Fe1 C23 C24 C25 -78.2(9) 2_656 . . . ?
Fe1 C23 C27 Fe1 -16.2(3) 2_656 . . . ?
Fe1 C23 C27 C26 44.0(9) 2_656 . . . ?
Fe1 C23 C27 C26 60.1(8) . . . . ?
Fe1 C26 C27 C23 -59.7(8) . . . . ?
Fe1 C23A C24A Fe1 -33.6(3) 2_656 . . . ?
Fe1 C23A C24A Fe1 33.6(3) . . . 2_656 ?
Fe1 C23A C24A C25 60.4(8) 2_656 . . . ?
Fe1 C23A C24A C25 94.0(9) . . . . ?
Fe1 C23A C27A Fe1 4.0(5) . . . 2_656 ?
Fe1 C23A C27A C26A -61.5(8) 2_656 . . . ?
Fe1 C23A C27A C26A -57.5(11) . . . . ?
Fe1 C26A C27A C23A 60.1(8) 2_656 . . . ?
P1 O6 C19 C20 80.6(7) . . . . ?
P1 O7 C21 C22 124.7(7) . . . . ?
P1 O7A C21 C22 -165.7(5) . . . . ?
P1 C23 C24 Fe1 -95.1(11) . . . 2_656 ?
P1 C23 C24 Fe1 -112.2(11) . . . . ?
P1 C23 C24 C25 -173.3(8) . . . . ?
P1 C23 C27 Fe1 112.1(12) . . . . ?
P1 C23 C27 C26 172.2(10) . . . . ?
P1 C23A C24A Fe1 87.2(11) . . . . ?
P1 C23A C24A Fe1 120.8(11) . . . 2_656 ?
P1 C23A C24A C25 -178.8(9) . . . . ?
P1 C23A C27A Fe1 -120.0(10) . . . 2_656 ?
P1 C23A C27A C26A 178.6(9) . . . . ?
O1 C1 C2 Mn1 -81.9(6) . . . . ?
O1 C1 C2 C3 10.2(8) . . . . ?
O1 C1 C2 C6 -171.5(5) . . . . ?
O2 C1 C2 Mn1 99.6(5) 2_655 . . . ?
O2 C1 C2 C3 -168.3(5) 2_655 . . . ?
O2 C1 C2 C6 10.0(8) 2_655 . . . ?
O3 C10 C11 Mn2 -76.2(6) . . . . ?
O3 C10 C11 C12 14.4(8) . . . . ?
O3 C10 C11 C15 -167.0(5) . . . . ?
O4 C10 C11 Mn2 105.9(5) 2_655 . . . ?
O4 C10 C11 C12 -163.5(5) 2_655 . . . ?
O4 C10 C11 C15 15.1(8) 2_655 . . . ?
O5 P1 O6 C19 -1.6(7) . . . . ?
O5 P1 O7 C21 55.9(7) . . . . ?
O5 P1 O7A C21 -57.7(7) . . . . ?
O5 P1 C23 Fe1 -19.7(9) . . . 2_656 ?
O5 P1 C23 Fe1 -51.4(10) . . . . ?
O5 P1 C23 C24 31.5(15) . . . . ?
O5 P1 C23 C27 -137.8(10) . . . . ?
O6 P1 O5 Ni1 26.2(16) . . . . ?
O6 P1 O7 C21 170.3(7) . . . . ?
O6 P1 O7A C21 82.8(7) . . . . ?
O6 P1 C23 Fe1 176.9(6) . . . . ?
O6 P1 C23 Fe1 -151.4(5) . . . 2_656 ?
O6 P1 C23 C24 -100.2(12) . . . . ?
O6 P1 C23 C27 90.5(12) . . . . ?
O7 P1 O5 Ni1 120.4(15) . . . . ?
O7 P1 O6 C19 -113.8(6) . . . . ?
O7 P1 C23 Fe1 120.2(6) . . . 2_656 ?
O7 P1 C23 Fe1 88.5(8) . . . . ?
O7 P1 C23 C24 171.4(11) . . . . ?
O7 P1 C23 C27 2.1(14) . . . . ?
O7A P1 O5 Ni1 168.3(14) . . . . ?
O7A P1 O6 C19 -142.2(6) . . . . ?
C1 C2 C3 Mn1 -121.1(6) . . . . ?
C1 C2 C3 C4 178.0(5) . . . . ?
C1 C2 C6 Mn1 120.8(5) . . . . ?
C1 C2 C6 C5 -177.3(5) . . . . ?
C2 C3 C4 Mn1 61.1(4) . . . . ?
C2 C3 C4 C5 -0.4(6) . . . . ?
C3 C2 C6 Mn1 -60.6(4) . . . . ?
C3 C2 C6 C5 1.2(6) . . . . ?
C3 C4 C5 Mn1 61.7(4) . . . . ?
C3 C4 C5 C6 1.2(7) . . . . ?
C4 C5 C6 Mn1 60.5(4) . . . . ?
C4 C5 C6 C2 -1.5(7) . . . . ?
C6 C2 C3 Mn1 60.4(4) . . . . ?
C6 C2 C3 C4 -0.5(7) . . . . ?
C10 C11 C12 Mn2 -119.1(5) . . . . ?
C10 C11 C12 C13 179.7(5) . . . . ?
C10 C11 C15 Mn2 119.7(5) . . . . ?
C10 C11 C15 C14 179.6(5) . . . . ?
C11 C12 C13 Mn2 61.2(4) . . . . ?
C11 C12 C13 C14 0.1(7) . . . . ?
C12 C11 C15 Mn2 -61.5(4) . . . . ?
C12 C11 C15 C14 -1.5(6) . . . . ?
C12 C13 C14 Mn2 60.9(4) . . . . ?
C12 C13 C14 C15 -1.1(7) . . . . ?
C13 C14 C15 Mn2 61.5(4) . . . . ?
C13 C14 C15 C11 1.6(7) . . . . ?
C15 C11 C12 Mn2 62.1(4) . . . . ?
C15 C11 C12 C13 0.9(6) . . . . ?
C25 Fe1 C24A Fe1 -79.0(13) 2_656 . . 2_656 ?
C25 Fe1 C24A C25 -116.7(11) 2_656 . . . ?
C25 Fe1 C24A C23A -13(2) 2_656 . . . ?
C25 C26 C27 Fe1 59.3(7) . . . . ?
C25 C26 C27 C23 -0.4(13) . . . . ?
C25 C26A C27A Fe1 -59.0(6) . . . 2_656 ?
C25 C26A C27A C23A 1.1(12) . . . . ?
C23 P1 O5 Ni1 -100.3(16) . . . . ?
C23 P1 O6 C19 136.1(7) . . . . ?
C23 P1 O7 C21 -89.2(8) . . . . ?
C24 C25 C26 Fe1 55.9(6) . . . . ?
C24 C25 C26 C27 -0.7(11) . . . . ?
C24 C23 C27 Fe1 -58.7(9) . . . . ?
C24 C23 C27 C26 1.4(14) . . . . ?
C26 C25 C24 Fe1 -57.5(6) . . . . ?
C26 C25 C24 Fe1 -93.9(7) . . . 2_656 ?
C26 C25 C24 C23 1.6(13) . . . . ?
C27 C23 C24 Fe1 59.2(8) . . . . ?
C27 C23 C24 Fe1 76.3(11) . . . 2_656 ?
C27 C23 C24 C25 -1.9(15) . . . . ?
C23A Fe1 C24A Fe1 -65.7(9) . . . 2_656 ?
C23A Fe1 C24A Fe1 65.6(8) 2_656 . . 2_656 ?
C23A Fe1 C24A C25 27.9(14) 2_656 . . . ?
C23A Fe1 C24A C25 -103.4(13) . . . . ?
C23A Fe1 C24A C23A 131.3(6) 2_656 . . . ?
C23A P1 O5 Ni1 -90.2(15) . . . . ?
C23A P1 O6 C19 113.9(7) . . . . ?
C23A P1 O7A C21 -166.1(7) . . . . ?
C24A Fe1 C24A Fe1 0.001(0) 2_656 . . 2_656 ?
C24A Fe1 C24A C25 -37.7(8) 2_656 . . . ?
C24A Fe1 C24A C23A 65.7(9) 2_656 . . . ?
C24A C25 C26A Fe1 -60.2(8) . . . 2_656 ?
C24A C25 C26A C27A -0.2(12) . . . . ?
C24A C23A C27A Fe1 59.8(9) . . . 2_656 ?
C24A C23A C27A C26A -1.7(14) . . . . ?
C26A Fe1 C24A Fe1 -170.3(10) 2_656 . . 2_656 ?
C26A Fe1 C24A C25 152.0(7) 2_656 . . . ?
C26A Fe1 C24A C23A -104.6(12) 2_656 . . . ?
C26A C25 C24A Fe1 80.9(9) . . . . ?
C26A C25 C24A Fe1 59.2(7) . . . 2_656 ?
C26A C25 C24A C23A -0.8(13) . . . . ?
C27A Fe1 C24A Fe1 126.4(8) 2_656 . . 2_656 ?
C27A Fe1 C24A C25 88.7(12) 2_656 . . . ?
C27A Fe1 C24A C23A -168.0(8) 2_656 . . . ?
C27A C23A C24A Fe1 -58.9(9) . . . 2_656 ?
C27A C23A C24A Fe1 -92.6(10) . . . . ?
C27A C23A C24A C25 1.4(13) . . . . ?
